data_1011139
loop_
_publ_author_name
'Barth, T F W'

_publ_section_title
;
The structures of the minerals of the sodalite family
;
_journal_coden_ASTM ZEKGAX
_journal_name_full
;
Zeitschrift fuer Kristallographie, Kristallgeometrie, Kristallphysik,
Kristallchemie (-144,1977)
;
_journal_page_first 405
_journal_page_last 414
_journal_volume 83
_journal_year 1932
_chemical_compound_source 'from Bancroft, Ontario'
_chemical_formula_structural 'Na8 Al6 Si6 O24 Cl2'
_chemical_formula_sum 'Al6 Cl2 Na8 O24 Si6'
_chemical_name_mineral Sodalite
_chemical_name_systematic
;
Octasodium tecto-hexaalumohexasilicate dichloride
;
_space_group_IT_number 215
_symmetry_cell_setting cubic
_symmetry_Int_Tables_number 215
_symmetry_space_group_name_Hall 'P -4 2 3'
_symmetry_space_group_name_H-M 'P -4 3 m'
_cell_angle_alpha 90
_cell_angle_beta 90
_cell_angle_gamma 90
_cell_formula_units_Z 1
_cell_length_a 8.89
_cell_length_b 8.89
_cell_length_c 8.89
_cell_volume 702.6
_exptl_crystal_density_meas 2.3
_cod_database_code 1011139

loop_
_symmetry_equiv_pos_as_xyz
x,y,z
y,z,x
z,x,y
x,z,y
y,x,z
z,y,x
x,-y,-z
y,-z,-x
z,-x,-y
x,-z,-y
y,-x,-z
z,-y,-x
-x,y,-z
-y,z,-x
-z,x,-y
-x,z,-y
-y,x,-z
-z,y,-x
-x,-y,z
-y,-z,x
-z,-x,y
-x,-z,y
-y,-x,z
-z,-y,x

loop_
_atom_site_label
_atom_site_type_symbol
_atom_site_symmetry_multiplicity
_atom_site_Wyckoff_symbol
_atom_site_fract_x
_atom_site_fract_y
_atom_site_fract_z
_atom_site_occupancy
_atom_site_attached_hydrogens
_atom_site_calc_flag
Na1 Na1+ 4 e 0.175 0.175 0.175 1. 0 d
Na2 Na1+ 4 e 0.675 0.675 0.675 1. 0 d
Al1 Al3+ 12 h 0.25 0. 0.5 0.5 0 d
Si1 Si4+ 12 h 0.25 0. 0.5 0.5 0 d
O1 O2- 12 i 0.147 0.147 0.445 1. 0 d
O2 O2- 12 i 0.66 0.66 -0.056 1. 0 d
Cl1 Cl1- 1 a 0. 0. 0. 1. 0 d
Cl2 Cl1- 1 b 0.5 0.5 0.5 1. 0 d

loop_
_atom_type_symbol
_atom_type_oxidation_number
Na1+ 1.000
Al3+ 3.000
Si4+ 4.000
O2- -2.000
Cl1- -1.000
